data_4317192
loop_
_publ_author_name
'Liang Deng'
'Amit Majumdar'
'Wayne Lo'
'R. H. Holm'

_publ_contact_author_address
;Departemnt of Chemistry and Chemical Biology
12 Oxford Street
Cambridge, MA 02138
United States of America
;
_publ_contact_author_email holm@chemistry.harvard.edu
_publ_contact_author_name 'Prof. Richard H. Holm'
_publ_section_title
;
 Stabilization of 3:1 Site-Differentiated Cubane-Type Clusters in the
 [Fe4S4]1+ Core Oxidation State by Tertiary Phosphine Ligation: Synthesis,
 Core Structural Diversity, and S= 1/2 Ground States
;
_journal_name_full 'Inorganic Chemistry'
_journal_page_first 11118
_journal_page_last 11126
_journal_paper_doi 10.1021/ic101702b
_journal_volume 49
_journal_year 2010
_chemical_formula_moiety 'C45 H78 Fe4 O P3 S4 Si'
_chemical_formula_sum 'C45 H78 Fe4 O P3 S4 Si'
_chemical_formula_weight 1107.76
_chemical_name_systematic
; 
 ? 
;
_space_group_IT_number 165
_symmetry_cell_setting trigonal
_symmetry_space_group_name_Hall '-P 3 2"c'
_symmetry_space_group_name_H-M 'P -3 c 1'
_atom_sites_solution_hydrogens geom
_atom_sites_solution_primary direct
_atom_sites_solution_secondary difmap
_audit_creation_method SHELXL-97
_cell_angle_alpha 90.00
_cell_angle_beta 90.00
_cell_angle_gamma 120.00
_cell_formula_units_Z 4
_cell_length_a 16.1863(7)
_cell_length_b 16.1863(7)
_cell_length_c 25.7751(18)
_cell_measurement_reflns_used 9870
_cell_measurement_temperature 100(2)
_cell_measurement_theta_max 28.25
_cell_measurement_theta_min 2.51
_cell_volume 5848.3(5)
_computing_cell_refinement 'Bruker Saint v7.23A (Bruker, 2005)'
_computing_data_collection 'APEX SMART (Bruker, 2009)'
_computing_data_reduction 'Bruker Saint v7.23A (Bruker, 2005)'
_computing_molecular_graphics 'Bruker SHELXTL'
_computing_publication_material 'Bruker SHELXTL'
_computing_structure_refinement 'SHELXL-97 (Sheldrick, 1997)'
_computing_structure_solution 'SHELXS-97 (Sheldrick, 1997)'
_diffrn_ambient_temperature 100(2)
_diffrn_measured_fraction_theta_full 0.999
_diffrn_measured_fraction_theta_max 0.999
_diffrn_measurement_device_type 'CCD area detector'
_diffrn_measurement_method 'phi and omega scans'
_diffrn_radiation_monochromator graphite
_diffrn_radiation_source 'fine-focus sealed tube'
_diffrn_radiation_type MoK\a
_diffrn_radiation_wavelength 0.71073
_diffrn_reflns_av_R_equivalents 0.0486
_diffrn_reflns_av_sigmaI/netI 0.0239
_diffrn_reflns_limit_h_max 17
_diffrn_reflns_limit_h_min -19
_diffrn_reflns_limit_k_max 16
_diffrn_reflns_limit_k_min -17
_diffrn_reflns_limit_l_max 30
_diffrn_reflns_limit_l_min -25
_diffrn_reflns_number 30102
_diffrn_reflns_theta_full 25.00
_diffrn_reflns_theta_max 25.00
_diffrn_reflns_theta_min 2.15
_exptl_absorpt_coefficient_mu 1.247
_exptl_absorpt_correction_T_max 0.7886
_exptl_absorpt_correction_T_min 0.7061
_exptl_absorpt_correction_type multi-scan
_exptl_absorpt_process_details 'SADABS (Bruker, 2005)'
_exptl_crystal_colour Black-brown
_exptl_crystal_density_diffrn 1.258
_exptl_crystal_density_method 'not measured'
_exptl_crystal_description Block
_exptl_crystal_F_000 2332
_exptl_crystal_size_max 0.30
_exptl_crystal_size_mid 0.30
_exptl_crystal_size_min 0.20
_platon_squeeze_details
;
  The unit cell contains unidentified disordered solvent molecules (THF/
  Hexane/Benzene) which have been treated as a diffuse contribution to
  the overall scattering without specific atom positions by SQUEEZE/PLATON.
;
_refine_diff_density_max 0.608
_refine_diff_density_min -0.288
_refine_diff_density_rms 0.061
_refine_ls_extinction_method none
_refine_ls_goodness_of_fit_ref 1.206
_refine_ls_hydrogen_treatment constr
_refine_ls_matrix_type full
_refine_ls_number_parameters 181
_refine_ls_number_reflns 3454
_refine_ls_number_restraints 0
_refine_ls_restrained_S_all 1.206
_refine_ls_R_factor_all 0.0265
_refine_ls_R_factor_gt 0.0239
_refine_ls_shift/su_max 0.001
_refine_ls_shift/su_mean 0.000
_refine_ls_structure_factor_coef Fsqd
_refine_ls_weighting_details 'calc w=1/[\s^2^(Fo^2^)+(0.0293P)^2^+4.8241P] where P=(Fo^2^+2Fc^2^)/3'
_refine_ls_weighting_scheme calc
_refine_ls_wR_factor_gt 0.0755
_refine_ls_wR_factor_ref 0.0773
_reflns_number_gt 3163
_reflns_number_total 3454
_reflns_threshold_expression >2sigma(I)
_cod_data_source_file ic101702b_si_001_13.cif
_cod_data_source_block '[Fe4S4(PPri3)3(OSiPh3)]'
_cod_depositor_comments
;
The following automatic conversions were performed:

'_symmetry_cell_setting' value 'Trigonal' changed to 'trigonal'
according to the built-in table from CIF Core dictionary named
'cif_core.dic' version 2.4.1 from 2010-06-29.

Automatic conversion script
Id: cif_fix_values 1646 2011-03-28 12:23:43Z adriana 
;
_cod_database_code 4317192

loop_
_symmetry_equiv_pos_as_xyz
'x, y, z'
'-y, x-y, z'
'-x+y, -x, z'
'x-y, -y, -z+1/2'
'-x, -x+y, -z+1/2'
'y, x, -z+1/2'
'-x, -y, -z'
'y, -x+y, -z'
'x-y, x, -z'
'-x+y, y, z-1/2'
'x, x-y, z-1/2'
'-y, -x, z-1/2'

loop_
_atom_site_label
_atom_site_type_symbol
_atom_site_fract_x
_atom_site_fract_y
_atom_site_fract_z
_atom_site_U_iso_or_equiv
_atom_site_adp_type
_atom_site_occupancy
_atom_site_symmetry_multiplicity
_atom_site_calc_flag
_atom_site_refinement_flags
_atom_site_disorder_assembly
_atom_site_disorder_group
Fe1 Fe 0.6667 0.3333 -0.013936(18) 0.01801(13) Uani 1 3 d S . .
Fe2 Fe 0.67428(2) 0.43325(2) 0.072528(11) 0.01838(10) Uani 1 1 d . . .
S1 S 0.54242(4) 0.34377(4) 0.02328(2) 0.02106(13) Uani 1 1 d . . .
S2 S 0.6667 0.3333 0.13735(3) 0.0206(2) Uani 1 3 d S . .
P1 P 0.69463(4) 0.58375(4) 0.09740(2) 0.01910(14) Uani 1 1 d . . .
O1 O 0.6667 0.3333 -0.08520(10) 0.0402(8) Uani 1 3 d S . .
Si1 Si 0.6667 0.3333 -0.14667(4) 0.0249(2) Uani 1 3 d S . .
C1 C 0.59004(16) 0.57748(17) 0.12978(8) 0.0253(5) Uani 1 1 d . . .
H1 H 0.6053 0.6437 0.1389 0.030 Uiso 1 1 calc R . .
C2 C 0.79184(17) 0.64117(18) 0.14627(9) 0.0312(5) Uani 1 1 d . . .
H2 H 0.7751 0.5934 0.1747 0.037 Uiso 1 1 calc R . .
C3 C 0.73155(17) 0.66971(16) 0.04274(8) 0.0284(5) Uani 1 1 d . . .
H3 H 0.8024 0.6994 0.0398 0.034 Uiso 1 1 calc R . .
C4 C 0.5690(2) 0.5195(2) 0.17982(10) 0.0388(6) Uani 1 1 d . . .
H4A H 0.5114 0.5132 0.1961 0.058 Uiso 1 1 calc R . .
H4B H 0.6230 0.5521 0.2037 0.058 Uiso 1 1 calc R . .
H4C H 0.5590 0.4560 0.1717 0.058 Uiso 1 1 calc R . .
C5 C 0.50318(17) 0.53344(19) 0.09383(10) 0.0334(6) Uani 1 1 d . . .
H5A H 0.4895 0.4698 0.0830 0.050 Uiso 1 1 calc R . .
H5B H 0.5165 0.5740 0.0632 0.050 Uiso 1 1 calc R . .
H5C H 0.4479 0.5284 0.1123 0.050 Uiso 1 1 calc R . .
C6 C 0.6905(2) 0.61964(18) -0.00888(8) 0.0324(6) Uani 1 1 d . . .
H6A H 0.6210 0.5908 -0.0084 0.049 Uiso 1 1 calc R . .
H6B H 0.7072 0.5698 -0.0142 0.049 Uiso 1 1 calc R . .
H6C H 0.7171 0.6662 -0.0372 0.049 Uiso 1 1 calc R . .
C7 C 0.7118(2) 0.75200(18) 0.04995(10) 0.0368(6) Uani 1 1 d . . .
H7A H 0.7404 0.7973 0.0212 0.055 Uiso 1 1 calc R . .
H7B H 0.7396 0.7845 0.0828 0.055 Uiso 1 1 calc R . .
H7C H 0.6428 0.7270 0.0504 0.055 Uiso 1 1 calc R . .
C8 C 0.8031(2) 0.7316(2) 0.17215(12) 0.0510(8) Uani 1 1 d . . .
H8A H 0.8512 0.7522 0.1997 0.076 Uiso 1 1 calc R . .
H8B H 0.7419 0.7181 0.1871 0.076 Uiso 1 1 calc R . .
H8C H 0.8233 0.7824 0.1462 0.076 Uiso 1 1 calc R . .
C9 C 0.88664(18) 0.6585(2) 0.12413(11) 0.0428(7) Uani 1 1 d . . .
H9A H 0.9078 0.7069 0.0968 0.064 Uiso 1 1 calc R . .
H9B H 0.8784 0.5989 0.1096 0.064 Uiso 1 1 calc R . .
H9C H 0.9345 0.6808 0.1518 0.064 Uiso 1 1 calc R . .
C10 C 0.75460(16) 0.29976(16) -0.17228(8) 0.0240(5) Uani 1 1 d . . .
C11 C 0.79595(17) 0.32631(17) -0.22160(9) 0.0281(5) Uani 1 1 d . . .
H11 H 0.7788 0.3624 -0.2436 0.034 Uiso 1 1 calc R . .
C12 C 0.86148(17) 0.30093(17) -0.23894(9) 0.0306(5) Uani 1 1 d . . .
H12 H 0.8890 0.3199 -0.2725 0.037 Uiso 1 1 calc R . .
C13 C 0.88654(17) 0.24799(18) -0.20731(10) 0.0328(5) Uani 1 1 d . . .
H13 H 0.9307 0.2298 -0.2192 0.039 Uiso 1 1 calc R . .
C14 C 0.84714(17) 0.22149(17) -0.15828(10) 0.0332(6) Uani 1 1 d . . .
H14 H 0.8650 0.1858 -0.1364 0.040 Uiso 1 1 calc R . .
C15 C 0.78170(16) 0.24686(16) -0.14103(9) 0.0279(5) Uani 1 1 d . . .
H15 H 0.7548 0.2279 -0.1074 0.033 Uiso 1 1 calc R . .

loop_
_atom_site_aniso_label
_atom_site_aniso_U_11
_atom_site_aniso_U_22
_atom_site_aniso_U_33
_atom_site_aniso_U_23
_atom_site_aniso_U_13
_atom_site_aniso_U_12
Fe1 0.02030(18) 0.02030(18) 0.0134(2) 0.000 0.000 0.01015(9)
Fe2 0.02016(17) 0.01789(17) 0.01799(17) -0.00086(11) 0.00023(11) 0.01017(13)
S1 0.0203(3) 0.0207(3) 0.0223(3) 0.0009(2) -0.0032(2) 0.0104(2)
S2 0.0236(3) 0.0236(3) 0.0144(4) 0.000 0.000 0.01180(15)
P1 0.0214(3) 0.0205(3) 0.0166(3) -0.0018(2) 0.0000(2) 0.0113(2)
O1 0.0535(13) 0.0535(13) 0.0136(13) 0.000 0.000 0.0268(6)
Si1 0.0305(4) 0.0305(4) 0.0138(5) 0.000 0.000 0.01525(19)
C1 0.0265(12) 0.0294(12) 0.0254(11) -0.0038(9) 0.0020(9) 0.0181(10)
C2 0.0265(12) 0.0354(14) 0.0295(12) -0.0094(10) -0.0065(10) 0.0138(11)
C3 0.0315(13) 0.0268(12) 0.0257(11) 0.0030(9) 0.0037(10) 0.0138(11)
C4 0.0432(15) 0.0507(16) 0.0286(12) 0.0077(11) 0.0151(11) 0.0281(14)
C5 0.0254(12) 0.0400(14) 0.0399(13) -0.0037(11) -0.0004(10) 0.0203(12)
C6 0.0494(15) 0.0334(13) 0.0209(11) 0.0006(10) -0.0029(10) 0.0256(12)
C7 0.0561(17) 0.0281(13) 0.0307(13) 0.0031(10) 0.0045(12) 0.0244(13)
C8 0.0502(18) 0.0506(18) 0.0521(17) -0.0303(15) -0.0223(14) 0.0252(15)
C9 0.0254(13) 0.0536(18) 0.0419(15) -0.0080(13) -0.0086(11) 0.0143(13)
C10 0.0222(11) 0.0241(11) 0.0211(11) -0.0024(9) -0.0042(8) 0.0080(10)
C11 0.0303(13) 0.0307(13) 0.0227(11) 0.0002(9) -0.0029(9) 0.0148(11)
C12 0.0284(13) 0.0320(13) 0.0270(12) 0.0001(10) 0.0026(10) 0.0120(11)
C13 0.0214(12) 0.0295(13) 0.0437(14) 0.0006(11) 0.0018(10) 0.0099(10)
C14 0.0270(13) 0.0278(13) 0.0416(14) 0.0084(10) -0.0024(10) 0.0112(11)
C15 0.0242(12) 0.0250(12) 0.0273(11) 0.0038(9) -0.0021(9) 0.0069(10)

loop_
_atom_type_symbol
_atom_type_description
_atom_type_scat_dispersion_real
_atom_type_scat_dispersion_imag
_atom_type_scat_source
C C 0.0033 0.0016 'International Tables Vol C Tables 4.2.6.8 and 6.1.1.4'
H H 0.0000 0.0000 'International Tables Vol C Tables 4.2.6.8 and 6.1.1.4'
O O 0.0106 0.0060 'International Tables Vol C Tables 4.2.6.8 and 6.1.1.4'
Si Si 0.0817 0.0704 'International Tables Vol C Tables 4.2.6.8 and 6.1.1.4'
P P 0.1023 0.0942 'International Tables Vol C Tables 4.2.6.8 and 6.1.1.4'
S S 0.1246 0.1234 'International Tables Vol C Tables 4.2.6.8 and 6.1.1.4'
Fe Fe 0.3463 0.8444 'International Tables Vol C Tables 4.2.6.8 and 6.1.1.4'

loop_
_geom_angle_atom_site_label_1
_geom_angle_atom_site_label_2
_geom_angle_atom_site_label_3
_geom_angle
_geom_angle_site_symmetry_1
_geom_angle_site_symmetry_3
_geom_angle_publ_flag
O1 Fe1 S1 114.543(17) . 3_665 ?
O1 Fe1 S1 114.544(16) . . ?
S1 Fe1 S1 103.957(19) 3_665 . ?
O1 Fe1 S1 114.543(16) . 2_655 ?
S1 Fe1 S1 103.956(19) 3_665 2_655 ?
S1 Fe1 S1 103.957(19) . 2_655 ?
O1 Fe1 Fe2 145.021(9) . . ?
S1 Fe1 Fe2 53.092(16) 3_665 . ?
S1 Fe1 Fe2 53.013(16) . . ?
S1 Fe1 Fe2 100.44(2) 2_655 . ?
O1 Fe1 Fe2 145.022(9) . 3_665 ?
S1 Fe1 Fe2 53.012(16) 3_665 3_665 ?
S1 Fe1 Fe2 100.43(2) . 3_665 ?
S1 Fe1 Fe2 53.092(16) 2_655 3_665 ?
Fe2 Fe1 Fe2 59.533(14) . 3_665 ?
O1 Fe1 Fe2 145.021(9) . 2_655 ?
S1 Fe1 Fe2 100.44(2) 3_665 2_655 ?
S1 Fe1 Fe2 53.090(16) . 2_655 ?
S1 Fe1 Fe2 53.015(16) 2_655 2_655 ?
Fe2 Fe1 Fe2 59.533(14) . 2_655 ?
Fe2 Fe1 Fe2 59.533(14) 3_665 2_655 ?
S1 Fe2 S1 106.13(3) . 3_665 ?
S1 Fe2 S2 104.831(19) . . ?
S1 Fe2 S2 104.73(2) 3_665 . ?
S1 Fe2 P1 114.09(2) . . ?
S1 Fe2 P1 108.82(2) 3_665 . ?
S2 Fe2 P1 117.31(2) . . ?
S1 Fe2 Fe2 101.930(16) . 3_665 ?
S1 Fe2 Fe2 53.555(17) 3_665 3_665 ?
S2 Fe2 Fe2 53.779(13) . 3_665 ?
P1 Fe2 Fe2 143.66(2) . 3_665 ?
S1 Fe2 Fe2 53.658(17) . 2_655 ?
S1 Fe2 Fe2 101.849(16) 3_665 2_655 ?
S2 Fe2 Fe2 53.779(13) . 2_655 ?
P1 Fe2 Fe2 149.29(2) . 2_655 ?
Fe2 Fe2 Fe2 60.0 3_665 2_655 ?
S1 Fe2 Fe1 54.197(15) . . ?
S1 Fe2 Fe1 54.173(15) 3_665 . ?
S2 Fe2 Fe1 101.997(19) . . ?
P1 Fe2 Fe1 140.542(18) . . ?
Fe2 Fe2 Fe1 60.234(7) 3_665 . ?
Fe2 Fe2 Fe1 60.234(7) 2_655 . ?
Fe2 S1 Fe2 72.79(2) . 2_655 ?
Fe2 S1 Fe1 72.791(19) . . ?
Fe2 S1 Fe1 72.74(2) 2_655 . ?
Fe2 S2 Fe2 72.44(3) 3_665 2_655 ?
Fe2 S2 Fe2 72.44(3) 3_665 . ?
Fe2 S2 Fe2 72.44(3) 2_655 . ?
C1 P1 C3 109.10(11) . . ?
C1 P1 C2 104.17(10) . . ?
C3 P1 C2 105.33(11) . . ?
C1 P1 Fe2 114.37(8) . . ?
C3 P1 Fe2 113.03(7) . . ?
C2 P1 Fe2 110.10(8) . . ?
Si1 O1 Fe1 180.0 . . ?
O1 Si1 C10 110.57(7) . 2_655 ?
O1 Si1 C10 110.57(7) . 3_665 ?
C10 Si1 C10 108.35(7) 2_655 3_665 ?
O1 Si1 C10 110.57(7) . . ?
C10 Si1 C10 108.35(7) 2_655 . ?
C10 Si1 C10 108.35(7) 3_665 . ?
C5 C1 C4 110.7(2) . . ?
C5 C1 P1 110.85(15) . . ?
C4 C1 P1 109.40(16) . . ?
C5 C1 H1 108.6 . . ?
C4 C1 H1 108.6 . . ?
P1 C1 H1 108.6 . . ?
C9 C2 C8 111.0(2) . . ?
C9 C2 P1 111.10(16) . . ?
C8 C2 P1 115.98(18) . . ?
C9 C2 H2 106.0 . . ?
C8 C2 H2 106.0 . . ?
P1 C2 H2 106.0 . . ?
C6 C3 C7 110.1(2) . . ?
C6 C3 P1 111.84(16) . . ?
C7 C3 P1 115.58(16) . . ?
C6 C3 H3 106.2 . . ?
C7 C3 H3 106.2 . . ?
P1 C3 H3 106.2 . . ?
C1 C4 H4A 109.5 . . ?
C1 C4 H4B 109.5 . . ?
H4A C4 H4B 109.5 . . ?
C1 C4 H4C 109.5 . . ?
H4A C4 H4C 109.5 . . ?
H4B C4 H4C 109.5 . . ?
C1 C5 H5A 109.5 . . ?
C1 C5 H5B 109.5 . . ?
H5A C5 H5B 109.5 . . ?
C1 C5 H5C 109.5 . . ?
H5A C5 H5C 109.5 . . ?
H5B C5 H5C 109.5 . . ?
C3 C6 H6A 109.5 . . ?
C3 C6 H6B 109.5 . . ?
H6A C6 H6B 109.5 . . ?
C3 C6 H6C 109.5 . . ?
H6A C6 H6C 109.5 . . ?
H6B C6 H6C 109.5 . . ?
C3 C7 H7A 109.5 . . ?
C3 C7 H7B 109.5 . . ?
H7A C7 H7B 109.5 . . ?
C3 C7 H7C 109.5 . . ?
H7A C7 H7C 109.5 . . ?
H7B C7 H7C 109.5 . . ?
C2 C8 H8A 109.5 . . ?
C2 C8 H8B 109.5 . . ?
H8A C8 H8B 109.5 . . ?
C2 C8 H8C 109.5 . . ?
H8A C8 H8C 109.5 . . ?
H8B C8 H8C 109.5 . . ?
C2 C9 H9A 109.5 . . ?
C2 C9 H9B 109.5 . . ?
H9A C9 H9B 109.5 . . ?
C2 C9 H9C 109.5 . . ?
H9A C9 H9C 109.5 . . ?
H9B C9 H9C 109.5 . . ?
C15 C10 C11 117.6(2) . . ?
C15 C10 Si1 119.36(17) . . ?
C11 C10 Si1 123.02(18) . . ?
C12 C11 C10 121.3(2) . . ?
C12 C11 H11 119.3 . . ?
C10 C11 H11 119.3 . . ?
C13 C12 C11 119.9(2) . . ?
C13 C12 H12 120.1 . . ?
C11 C12 H12 120.1 . . ?
C12 C13 C14 119.9(2) . . ?
C12 C13 H13 120.1 . . ?
C14 C13 H13 120.1 . . ?
C13 C14 C15 120.2(2) . . ?
C13 C14 H14 119.9 . . ?
C15 C14 H14 119.9 . . ?
C14 C15 C10 121.1(2) . . ?
C14 C15 H15 119.4 . . ?
C10 C15 H15 119.4 . . ?

loop_
_geom_bond_atom_site_label_1
_geom_bond_atom_site_label_2
_geom_bond_distance
_geom_bond_site_symmetry_2
_geom_bond_publ_flag
Fe1 O1 1.837(3) . ?
Fe1 S1 2.3093(6) 3_665 ?
Fe1 S1 2.3093(6) . ?
Fe1 S1 2.3094(6) 2_655 ?
Fe1 Fe2 2.7199(5) . ?
Fe1 Fe2 2.7199(5) 3_665 ?
Fe1 Fe2 2.7200(5) 2_655 ?
Fe2 S1 2.2744(6) . ?
Fe2 S1 2.2775(6) 3_665 ?
Fe2 S2 2.2853(7) . ?
Fe2 P1 2.3773(6) . ?
Fe2 Fe2 2.7007(5) 3_665 ?
Fe2 Fe2 2.7007(5) 2_655 ?
S1 Fe2 2.2774(6) 2_655 ?
S2 Fe2 2.2853(7) 3_665 ?
S2 Fe2 2.2853(7) 2_655 ?
P1 C1 1.844(2) . ?
P1 C3 1.856(2) . ?
P1 C2 1.861(2) . ?
O1 Si1 1.585(3) . ?
Si1 C10 1.879(2) 2_655 ?
Si1 C10 1.879(2) 3_665 ?
Si1 C10 1.879(2) . ?
C1 C5 1.530(3) . ?
C1 C4 1.530(3) . ?
C1 H1 1.0000 . ?
C2 C9 1.526(4) . ?
C2 C8 1.534(4) . ?
C2 H2 1.0000 . ?
C3 C6 1.526(3) . ?
C3 C7 1.529(3) . ?
C3 H3 1.0000 . ?
C4 H4A 0.9800 . ?
C4 H4B 0.9800 . ?
C4 H4C 0.9800 . ?
C5 H5A 0.9800 . ?
C5 H5B 0.9800 . ?
C5 H5C 0.9800 . ?
C6 H6A 0.9800 . ?
C6 H6B 0.9800 . ?
C6 H6C 0.9800 . ?
C7 H7A 0.9800 . ?
C7 H7B 0.9800 . ?
C7 H7C 0.9800 . ?
C8 H8A 0.9800 . ?
C8 H8B 0.9800 . ?
C8 H8C 0.9800 . ?
C9 H9A 0.9800 . ?
C9 H9B 0.9800 . ?
C9 H9C 0.9800 . ?
C10 C15 1.396(3) . ?
C10 C11 1.400(3) . ?
C11 C12 1.389(3) . ?
C11 H11 0.9500 . ?
C12 C13 1.382(4) . ?
C12 H12 0.9500 . ?
C13 C14 1.383(4) . ?
C13 H13 0.9500 . ?
C14 C15 1.387(4) . ?
C14 H14 0.9500 . ?
C15 H15 0.9500 . ?

loop_
_geom_torsion_atom_site_label_1
_geom_torsion_atom_site_label_2
_geom_torsion_atom_site_label_3
_geom_torsion_atom_site_label_4
_geom_torsion
_geom_torsion_site_symmetry_1
_geom_torsion_site_symmetry_2
_geom_torsion_site_symmetry_3
_geom_torsion_site_symmetry_4
_geom_torsion_publ_flag
O1 Fe1 Fe2 S1 80.25(2) . . . . ?
S1 Fe1 Fe2 S1 160.62(2) 3_665 . . . ?
S1 Fe1 Fe2 S1 -99.689(11) 2_655 . . . ?
Fe2 Fe1 Fe2 S1 -134.92(2) 3_665 . . . ?
Fe2 Fe1 Fe2 S1 -64.58(2) 2_655 . . . ?
O1 Fe1 Fe2 S1 -80.37(2) . . . 3_665 ?
S1 Fe1 Fe2 S1 -160.62(2) . . . 3_665 ?
S1 Fe1 Fe2 S1 99.692(12) 2_655 . . 3_665 ?
Fe2 Fe1 Fe2 S1 64.46(2) 3_665 . . 3_665 ?
Fe2 Fe1 Fe2 S1 134.80(2) 2_655 . . 3_665 ?
O1 Fe1 Fe2 S2 180.0 . . . . ?
S1 Fe1 Fe2 S2 -99.63(2) 3_665 . . . ?
S1 Fe1 Fe2 S2 99.75(2) . . . . ?
S1 Fe1 Fe2 S2 0.063(17) 2_655 . . . ?
Fe2 Fe1 Fe2 S2 -35.170(3) 3_665 . . . ?
Fe2 Fe1 Fe2 S2 35.170(3) 2_655 . . . ?
O1 Fe1 Fe2 P1 -4.90(3) . . . . ?
S1 Fe1 Fe2 P1 75.47(3) 3_665 . . . ?
S1 Fe1 Fe2 P1 -85.15(3) . . . . ?
S1 Fe1 Fe2 P1 175.16(3) 2_655 . . . ?
Fe2 Fe1 Fe2 P1 139.93(3) 3_665 . . . ?
Fe2 Fe1 Fe2 P1 -149.73(3) 2_655 . . . ?
O1 Fe1 Fe2 Fe2 -144.830(3) . . . 3_665 ?
S1 Fe1 Fe2 Fe2 -64.46(2) 3_665 . . 3_665 ?
S1 Fe1 Fe2 Fe2 134.92(2) . . . 3_665 ?
S1 Fe1 Fe2 Fe2 35.233(17) 2_655 . . 3_665 ?
Fe2 Fe1 Fe2 Fe2 70.340(6) 2_655 . . 3_665 ?
O1 Fe1 Fe2 Fe2 144.830(3) . . . 2_655 ?
S1 Fe1 Fe2 Fe2 -134.80(2) 3_665 . . 2_655 ?
S1 Fe1 Fe2 Fe2 64.58(2) . . . 2_655 ?
S1 Fe1 Fe2 Fe2 -35.107(17) 2_655 . . 2_655 ?
Fe2 Fe1 Fe2 Fe2 -70.340(6) 3_665 . . 2_655 ?
S1 Fe2 S1 Fe2 93.01(2) 3_665 . . 2_655 ?
S2 Fe2 S1 Fe2 -17.51(2) . . . 2_655 ?
P1 Fe2 S1 Fe2 -147.17(2) . . . 2_655 ?
Fe2 Fe2 S1 Fe2 37.827(14) 3_665 . . 2_655 ?
Fe1 Fe2 S1 Fe2 76.745(16) . . . 2_655 ?
S1 Fe2 S1 Fe1 16.266(19) 3_665 . . . ?
S2 Fe2 S1 Fe1 -94.25(2) . . . . ?
P1 Fe2 S1 Fe1 136.08(2) . . . . ?
Fe2 Fe2 S1 Fe1 -38.918(15) 3_665 . . . ?
Fe2 Fe2 S1 Fe1 -76.745(16) 2_655 . . . ?
O1 Fe1 S1 Fe2 -141.602(10) . . . . ?
S1 Fe1 S1 Fe2 -15.87(2) 3_665 . . . ?
S1 Fe1 S1 Fe2 92.664(17) 2_655 . . . ?
Fe2 Fe1 S1 Fe2 38.357(16) 3_665 . . . ?
Fe2 Fe1 S1 Fe2 76.81(2) 2_655 . . . ?
O1 Fe1 S1 Fe2 141.586(10) . . . 2_655 ?
S1 Fe1 S1 Fe2 -92.680(17) 3_665 . . 2_655 ?
S1 Fe1 S1 Fe2 15.85(2) 2_655 . . 2_655 ?
Fe2 Fe1 S1 Fe2 -76.81(2) . . . 2_655 ?
Fe2 Fe1 S1 Fe2 -38.455(16) 3_665 . . 2_655 ?
S1 Fe2 S2 Fe2 94.078(15) . . . 3_665 ?
S1 Fe2 S2 Fe2 -17.45(2) 3_665 . . 3_665 ?
P1 Fe2 S2 Fe2 -138.20(3) . . . 3_665 ?
Fe2 Fe2 S2 Fe2 76.600(15) 2_655 . . 3_665 ?
Fe1 Fe2 S2 Fe2 38.300(7) . . . 3_665 ?
S1 Fe2 S2 Fe2 17.48(2) . . . 2_655 ?
S1 Fe2 S2 Fe2 -94.045(15) 3_665 . . 2_655 ?
P1 Fe2 S2 Fe2 145.20(3) . . . 2_655 ?
Fe2 Fe2 S2 Fe2 -76.600(15) 3_665 . . 2_655 ?
Fe1 Fe2 S2 Fe2 -38.300(7) . . . 2_655 ?
S1 Fe2 P1 C1 53.54(8) . . . . ?
S1 Fe2 P1 C1 171.83(8) 3_665 . . . ?
S2 Fe2 P1 C1 -69.58(8) . . . . ?
Fe2 Fe2 P1 C1 -134.73(8) 3_665 . . . ?
Fe2 Fe2 P1 C1 -5.23(9) 2_655 . . . ?
Fe1 Fe2 P1 C1 115.81(8) . . . . ?
S1 Fe2 P1 C3 -72.12(9) . . . . ?
S1 Fe2 P1 C3 46.17(9) 3_665 . . . ?
S2 Fe2 P1 C3 164.76(8) . . . . ?
Fe2 Fe2 P1 C3 99.61(9) 3_665 . . . ?
Fe2 Fe2 P1 C3 -130.89(9) 2_655 . . . ?
Fe1 Fe2 P1 C3 -9.84(9) . . . . ?
S1 Fe2 P1 C2 170.40(9) . . . . ?
S1 Fe2 P1 C2 -71.31(9) 3_665 . . . ?
S2 Fe2 P1 C2 47.28(9) . . . . ?
Fe2 Fe2 P1 C2 -17.87(9) 3_665 . . . ?
Fe2 Fe2 P1 C2 111.64(9) 2_655 . . . ?
Fe1 Fe2 P1 C2 -127.32(9) . . . . ?
S1 Fe1 O1 Si1 146(100) 3_665 . . . ?
S1 Fe1 O1 Si1 -94(25) . . . . ?
S1 Fe1 O1 Si1 26(25) 2_655 . . . ?
Fe2 Fe1 O1 Si1 -154(56) . . . . ?
Fe2 Fe1 O1 Si1 86(25) 3_665 . . . ?
Fe2 Fe1 O1 Si1 -34(25) 2_655 . . . ?
Fe1 O1 Si1 C10 166(100) . . . 2_655 ?
Fe1 O1 Si1 C10 46(80) . . . 3_665 ?
Fe1 O1 Si1 C10 -74(100) . . . . ?
C3 P1 C1 C5 66.62(19) . . . . ?
C2 P1 C1 C5 178.71(17) . . . . ?
Fe2 P1 C1 C5 -61.07(18) . . . . ?
C3 P1 C1 C4 -171.03(17) . . . . ?
C2 P1 C1 C4 -58.94(19) . . . . ?
Fe2 P1 C1 C4 61.28(18) . . . . ?
C1 P1 C2 C9 -175.94(19) . . . . ?
C3 P1 C2 C9 -61.2(2) . . . . ?
Fe2 P1 C2 C9 61.0(2) . . . . ?
C1 P1 C2 C8 -48.0(2) . . . . ?
C3 P1 C2 C8 66.8(2) . . . . ?
Fe2 P1 C2 C8 -171.02(19) . . . . ?
C1 P1 C3 C6 -96.54(18) . . . . ?
C2 P1 C3 C6 152.14(17) . . . . ?
Fe2 P1 C3 C6 31.90(19) . . . . ?
C1 P1 C3 C7 30.5(2) . . . . ?
C2 P1 C3 C7 -80.8(2) . . . . ?
Fe2 P1 C3 C7 158.93(16) . . . . ?
O1 Si1 C10 C15 23.36(19) . . . . ?
C10 Si1 C10 C15 144.68(19) 2_655 . . . ?
C10 Si1 C10 C15 -98.0(2) 3_665 . . . ?
O1 Si1 C10 C11 -155.86(17) . . . . ?
C10 Si1 C10 C11 -34.5(2) 2_655 . . . ?
C10 Si1 C10 C11 82.83(16) 3_665 . . . ?
C15 C10 C11 C12 0.1(3) . . . . ?
Si1 C10 C11 C12 179.32(18) . . . . ?
C10 C11 C12 C13 0.3(4) . . . . ?
C11 C12 C13 C14 -0.8(4) . . . . ?
C12 C13 C14 C15 0.8(4) . . . . ?
C13 C14 C15 C10 -0.4(4) . . . . ?
C11 C10 C15 C14 -0.1(3) . . . . ?
Si1 C10 C15 C14 -179.33(18) . . . . ?

loop_
_platon_squeeze_void_nr
_platon_squeeze_void_average_x
_platon_squeeze_void_average_y
_platon_squeeze_void_average_z
_platon_squeeze_void_volume
_platon_squeeze_void_count_electrons
_platon_squeeze_void_content
1 0.000 0.000 -0.001 750 74 ' '
